data_4512956
loop_
_publ_author_name
'Kohmoto, Shigeo'
'Chuko, Tomotaka'
'Hisamatsu, Shugo'
'Okuda, Yasuhiro'
'Masu, Hyuma'
'Takahashi, Masahiro'
'Kishikawa, Keiki'

_publ_section_title
;
 Piezoluminescence and Liquid Crystallinity of
 4,4&#x2032;-(9,10-Anthracenediyl)bispyridinium Salts
;
_journal_issue 6
_journal_name_full 'Crystal Growth &amp; Design'
_journal_page_first 2723
_journal_paper_doi 10.1021/acs.cgd.5b00028
_journal_volume 15
_journal_year 2015
_chemical_formula_sum 'C48 H50 Cl2 N2 O8'
_chemical_formula_weight 853.83
_space_group_crystal_system monoclinic
_space_group_IT_number 15
_space_group_name_Hall '-C 2yc'
_space_group_name_H-M_alt 'C 1 2/c 1'
_symmetry_space_group_name_Hall '-C 2yc'
_symmetry_space_group_name_H-M 'C 1 2/c 1'
_atom_sites_solution_hydrogens geom
_atom_sites_solution_primary direct
_cell_angle_alpha 90
_cell_angle_beta 126.9476(17)
_cell_angle_gamma 90
_cell_formula_units_Z 4
_cell_length_a 29.546(4)
_cell_length_b 8.2644(11)
_cell_length_c 22.337(3)
_cell_measurement_temperature 173
_cell_volume 4359.0(10)
_computing_cell_refinement 'SAINT V8.34A (Bruker AXS Inc., 2013)'
_computing_data_collection 'APEX2 (Bruker AXS, 2006)'
_computing_data_reduction 'SAINT V8.34A (Bruker AXS Inc., 2013)'
_computing_molecular_graphics 'XSHEL (Bruker AXS,2002)'
_computing_publication_material 'XCIF (Bruker AXS, 2001)'
_computing_structure_refinement 'SHELXL-2013 (Sheldrick, 2013)'
_computing_structure_solution 'SHELXS-97 (Sheldrick, 1997)'
_diffrn_ambient_temperature 173
_diffrn_measured_fraction_theta_full 0.983
_diffrn_measured_fraction_theta_max 0.983
_diffrn_measurement_device_type 'Bruker APEXII CCD area detector'
_diffrn_measurement_method 'Phi and Omega scans'
_diffrn_radiation_monochromator graphite
_diffrn_radiation_type MoK\a
_diffrn_radiation_wavelength 0.71073
_diffrn_reflns_av_R_equivalents 0.0520
_diffrn_reflns_av_unetI/netI 0.0721
_diffrn_reflns_limit_h_max 18
_diffrn_reflns_limit_h_min -38
_diffrn_reflns_limit_k_max 10
_diffrn_reflns_limit_k_min -10
_diffrn_reflns_limit_l_max 28
_diffrn_reflns_limit_l_min -25
_diffrn_reflns_number 12117
_diffrn_reflns_theta_full 27.51
_diffrn_reflns_theta_max 27.51
_diffrn_reflns_theta_min 1.73
_diffrn_source 'fine-focus sealed tube'
_exptl_absorpt_coefficient_mu 0.205
_exptl_absorpt_correction_T_max 0.99
_exptl_absorpt_correction_T_min 0.89
_exptl_absorpt_correction_type empirical
_exptl_absorpt_process_details 'SADABS (Sheldrick 1996)'
_exptl_crystal_density_diffrn 1.301
_exptl_crystal_density_method 'not measured'
_exptl_crystal_description plate
_exptl_crystal_F_000 1800
_exptl_crystal_size_max 0.600
_exptl_crystal_size_mid 0.150
_exptl_crystal_size_min 0.050
_refine_diff_density_max 0.346
_refine_diff_density_min -0.338
_refine_ls_extinction_method none
_refine_ls_goodness_of_fit_ref 0.780
_refine_ls_hydrogen_treatment constr
_refine_ls_matrix_type full
_refine_ls_number_parameters 274
_refine_ls_number_reflns 4909
_refine_ls_number_restraints 0
_refine_ls_restrained_S_all 0.780
_refine_ls_R_factor_all 0.0928
_refine_ls_R_factor_gt 0.0485
_refine_ls_shift/su_max 0.000
_refine_ls_shift/su_mean 0.000
_refine_ls_structure_factor_coef Fsqd
_refine_ls_weighting_details 'w=1/[\s^2^(Fo^2^)+(0.1276P)^2^+9.7032P] where P=(Fo^2^+2Fc^2^)/3'
_refine_ls_weighting_scheme calc
_refine_ls_wR_factor_gt 0.1316
_refine_ls_wR_factor_ref 0.1820
_reflns_number_gt 3193
_reflns_number_total 4909
_reflns_threshold_expression 'I > 2\s(I)'
_cod_data_source_file cg5b00028_si_002.cif
_cod_data_source_block 3/1a(dioxane)_a140718oku1
_cod_depositor_comments 'Adding full bibliography for 4512954--4512957.cif.'
_cod_database_code 4512956

loop_
_space_group_symop_operation_xyz
'x, y, z'
'-x, y, -z+1/2'
'x+1/2, y+1/2, z'
'-x+1/2, y+1/2, -z+1/2'
'-x, -y, -z'
'x, -y, z-1/2'
'-x+1/2, -y+1/2, -z'
'x+1/2, -y+1/2, z-1/2'

loop_
_atom_site_type_symbol
_atom_site_label
_atom_site_fract_x
_atom_site_fract_y
_atom_site_fract_z
_atom_site_U_iso_or_equiv
_atom_site_adp_type
_atom_site_calc_flag
_atom_site_refinement_flags_adp
_atom_site_refinement_flags_posn
_atom_site_occupancy
Cl Cl1 0.21789(3) 0.90230(8) 0.30319(4) 0.0287(2) Uani d . . 1
N N1 0.23542(8) 0.8825(3) 0.17054(12) 0.0195(5) Uani d . . 1
O O2 0.38028(9) 0.9420(2) 0.05029(12) 0.0317(5) Uani d . . 1
O O1 0.32807(9) 0.6659(3) 0.03598(12) 0.0331(5) Uani d . . 1
O O3 0.40036(9) 1.1692(3) 0.14861(13) 0.0399(6) Uani d . . 1
C C7 0.12078(10) 0.9426(3) 0.08525(15) 0.0199(5) Uani d . . 1
C C5 0.05867(10) 0.9737(3) 0.04131(14) 0.0191(5) Uani d . . 1
C C15 0.35053(11) 1.0144(4) 0.18587(16) 0.0271(6) Uani d . . 1
H H15 0.3556 1.0963 0.2193 0.032 Uiso calc U R 1
C C9 0.02332(11) 0.9439(3) -0.03641(15) 0.0194(5) Uani d . . 1
C C4 0.03663(10) 1.0287(3) 0.07840(15) 0.0205(5) Uani d . . 1
C C18 0.33436(11) 0.7747(3) 0.08671(15) 0.0240(6) Uani d . . 1
C C8 0.15979(11) 1.0690(3) 0.11364(15) 0.0218(6) Uani d . . 1
H H8 0.1469 1.1779 0.1038 0.026 Uiso calc U R 1
C C2 0.04918(12) 1.1174(4) 0.19141(16) 0.0287(6) Uani d . . 1
H H2 0.0734 1.1408 0.2435 0.034 Uiso calc U R 1
C C11 0.19915(11) 0.7579(3) 0.14362(15) 0.0243(6) Uani d . . 1
H H11 0.2131 0.6501 0.1544 0.029 Uiso calc U R 1
C C3 0.07160(11) 1.0586(3) 0.15753(15) 0.0245(6) Uani d . . 1
H H3 0.1111 1.0371 0.1868 0.029 Uiso calc U R 1
C C14 0.32219(10) 0.8724(3) 0.17763(15) 0.0235(6) Uani d . . 1
C C10 0.21687(11) 1.0364(3) 0.15586(15) 0.0217(6) Uani d . . 1
H H10 0.2433 1.123 0.1747 0.026 Uiso calc U R 1
C C17 0.36190(11) 0.9178(3) 0.09349(16) 0.0261(6) Uani d . . 1
C C19 0.31476(10) 0.7505(3) 0.12914(15) 0.0228(6) Uani d . . 1
H H19 0.2965 0.6521 0.1252 0.027 Uiso calc U R 1
C C12 0.14184(11) 0.7854(3) 0.10045(15) 0.0246(6) Uani d . . 1
H H12 0.1164 0.6964 0.0808 0.03 Uiso calc U R 1
C C20 0.30141(14) 0.5151(4) 0.02842(19) 0.0354(7) Uani d . . 1
H H20A 0.3219 0.4619 0.0774 0.053 Uiso calc U R 1
H H20B 0.302 0.4455 -0.0066 0.053 Uiso calc U R 1
H H20C 0.2621 0.5345 0.0093 0.053 Uiso calc U R 1
C C6 0.04501(11) 0.8870(3) -0.07532(15) 0.0243(6) Uani d . . 1
H H6 0.0846 0.8709 -0.0484 0.029 Uiso calc U R 1
C C13 0.29788(11) 0.8497(4) 0.21979(15) 0.0255(6) Uani d . . 1
H H13A 0.3049 0.7374 0.2389 0.031 Uiso calc U R 1
H H13B 0.317 0.924 0.2633 0.031 Uiso calc U R 1
C C16 0.37136(12) 1.0356(4) 0.14483(17) 0.0289(6) Uani d . . 1
C C1 -0.01001(12) 1.1442(4) 0.14965(16) 0.0295(7) Uani d . . 1
H H1 -0.0251 1.1843 0.1741 0.035 Uiso calc U R 1
C C22 0.41726(16) 1.2835(4) 0.2066(2) 0.0476(9) Uani d . . 1
H H22A 0.3836 1.3273 0.1998 0.071 Uiso calc U R 1
H H22B 0.4384 1.3718 0.2045 0.071 Uiso calc U R 1
H H22C 0.4414 1.2297 0.2555 0.071 Uiso calc U R 1
C C21 0.34462(15) 1.0506(5) -0.01028(19) 0.0422(8) Uani d . . 1
H H21A 0.3055 1.0109 -0.0403 0.063 Uiso calc U R 1
H H21B 0.3575 1.0575 -0.0417 0.063 Uiso calc U R 1
H H21C 0.3464 1.158 0.0096 0.063 Uiso calc U R 1
O O4 0.05830(10) 0.4676(3) 0.04088(14) 0.0458(6) Uani d . . 1
C C23 0.03176(15) 0.4829(5) 0.0769(2) 0.0445(8) Uani d . . 1
H H23A 0.0592 0.5274 0.1279 0.053 Uiso calc U R 1
H H23B 0.0198 0.3747 0.0817 0.053 Uiso calc U R 1
C C24 0.01851(14) 0.4087(4) -0.0335(2) 0.0428(8) Uani d . . 1
H H24A 0.0062 0.2984 -0.0318 0.051 Uiso calc U R 1
H H24B 0.0368 0.4023 -0.0589 0.051 Uiso calc U R 1

loop_
_atom_site_aniso_label
_atom_site_aniso_U_11
_atom_site_aniso_U_22
_atom_site_aniso_U_33
_atom_site_aniso_U_12
_atom_site_aniso_U_13
_atom_site_aniso_U_23
Cl1 0.0333(4) 0.0224(4) 0.0309(4) 0.0013(3) 0.0196(3) -0.0005(3)
N1 0.0141(10) 0.0274(12) 0.0200(11) 0.0011(9) 0.0118(9) -0.0004(9)
O2 0.0352(11) 0.0317(12) 0.0435(12) 0.0023(9) 0.0317(11) 0.0042(9)
O1 0.0398(12) 0.0285(11) 0.0480(13) -0.0048(9) 0.0354(11) -0.0070(10)
O3 0.0470(13) 0.0337(13) 0.0529(14) -0.0177(10) 0.0373(12) -0.0119(11)
C7 0.0177(12) 0.0229(14) 0.0217(13) 0.0008(10) 0.0133(11) 0.0007(10)
C5 0.0161(12) 0.0164(12) 0.0233(13) 0.0001(10) 0.0111(11) 0.0022(10)
C15 0.0210(13) 0.0311(16) 0.0283(15) -0.0020(11) 0.0144(12) -0.0046(12)
C9 0.0184(12) 0.0173(13) 0.0230(13) -0.0004(10) 0.0127(11) -0.0006(10)
C4 0.0175(12) 0.0174(13) 0.0251(14) -0.0004(10) 0.0120(11) 0.0006(10)
C18 0.0222(13) 0.0236(14) 0.0287(15) 0.0039(11) 0.0166(12) 0.0018(11)
C8 0.0213(13) 0.0187(13) 0.0273(14) 0.0004(10) 0.0156(12) 0.0004(10)
C2 0.0272(15) 0.0329(16) 0.0233(14) 0.0015(12) 0.0136(12) 0.0009(12)
C11 0.0234(14) 0.0203(14) 0.0289(15) 0.0015(11) 0.0156(12) -0.0008(11)
C3 0.0172(13) 0.0302(15) 0.0228(14) 0.0005(11) 0.0102(11) 0.0013(11)
C14 0.0135(12) 0.0307(15) 0.0246(14) 0.0040(11) 0.0105(11) 0.0028(11)
C10 0.0197(13) 0.0202(13) 0.0282(14) -0.0050(10) 0.0161(12) -0.0028(11)
C17 0.0242(14) 0.0300(15) 0.0323(15) 0.0033(11) 0.0213(13) 0.0039(12)
C19 0.0162(12) 0.0234(14) 0.0285(15) 0.0027(10) 0.0132(12) 0.0012(11)
C12 0.0172(13) 0.0221(14) 0.0302(15) -0.0028(10) 0.0120(12) -0.0022(11)
C20 0.0406(17) 0.0285(16) 0.0425(18) -0.0025(13) 0.0279(15) -0.0042(14)
C6 0.0181(12) 0.0301(15) 0.0264(14) 0.0002(11) 0.0141(11) -0.0003(12)
C13 0.0152(12) 0.0350(16) 0.0212(13) 0.0030(11) 0.0083(11) 0.0023(11)
C16 0.0247(14) 0.0278(15) 0.0368(16) -0.0031(12) 0.0199(13) -0.0012(13)
C1 0.0276(15) 0.0376(17) 0.0296(15) 0.0020(12) 0.0205(13) -0.0012(13)
C22 0.052(2) 0.0373(19) 0.059(2) -0.0182(16) 0.0359(19) -0.0158(17)
C21 0.0454(19) 0.052(2) 0.0378(18) 0.0112(16) 0.0296(16) 0.0074(16)
O4 0.0376(13) 0.0517(15) 0.0505(15) -0.0103(11) 0.0278(12) -0.0098(12)
C23 0.048(2) 0.041(2) 0.046(2) -0.0111(16) 0.0293(18) -0.0035(16)
C24 0.046(2) 0.0381(19) 0.054(2) -0.0126(15) 0.0347(18) -0.0107(16)

loop_
_atom_type_symbol
_atom_type_description
_atom_type_scat_dispersion_real
_atom_type_scat_dispersion_imag
_atom_type_scat_source
C C 0.0033 0.0016 'International Tables Vol C Tables 4.2.6.8 and 6.1.1.4'
H H 0.0000 0.0000 'International Tables Vol C Tables 4.2.6.8 and 6.1.1.4'
N N 0.0061 0.0033 'International Tables Vol C Tables 4.2.6.8 and 6.1.1.4'
O O 0.0106 0.0060 'International Tables Vol C Tables 4.2.6.8 and 6.1.1.4'
Cl Cl 0.1484 0.1585 'International Tables Vol C Tables 4.2.6.8 and 6.1.1.4'

loop_
_geom_angle_atom_site_label_1
_geom_angle_atom_site_label_2
_geom_angle_atom_site_label_3
_geom_angle_site_symmetry_1
_geom_angle_site_symmetry_3
_geom_angle
C11 N1 C10 . . 121.2(2)
C11 N1 C13 . . 119.3(2)
C10 N1 C13 . . 119.4(2)
C17 O2 C21 . . 112.2(2)
C18 O1 C20 . . 117.5(2)
C16 O3 C22 . . 117.0(2)
C12 C7 C8 . . 117.5(2)
C12 C7 C5 . . 120.9(2)
C8 C7 C5 . . 121.5(2)
C4 C5 C9 . . 121.4(2)
C4 C5 C7 . . 119.4(2)
C9 C5 C7 . . 119.2(2)
C14 C15 C16 . . 119.4(3)
C14 C15 H15 . . 120.3
C16 C15 H15 . . 120.3
C5 C9 C6 . . 122.2(2)
C5 C9 C4 . 5_575 119.1(2)
C6 C9 C4 . 5_575 118.7(2)
C5 C4 C3 . . 122.5(2)
C5 C4 C9 . 5_575 119.5(2)
C3 C4 C9 . 5_575 118.0(2)
O1 C18 C19 . . 124.4(2)
O1 C18 C17 . . 115.3(2)
C19 C18 C17 . . 120.3(3)
C10 C8 C7 . . 120.2(2)
C10 C8 H8 . . 119.9
C7 C8 H8 . . 119.9
C3 C2 C1 . . 120.6(3)
C3 C2 H2 . . 119.7
C1 C2 H2 . . 119.7
N1 C11 C12 . . 120.2(2)
N1 C11 H11 . . 119.9
C12 C11 H11 . . 119.9
C2 C3 C4 . . 121.1(2)
C2 C3 H3 . . 119.5
C4 C3 H3 . . 119.5
C15 C14 C19 . . 120.9(2)
C15 C14 C13 . . 120.0(3)
C19 C14 C13 . . 119.0(2)
N1 C10 C8 . . 120.2(2)
N1 C10 H10 . . 119.9
C8 C10 H10 . . 119.9
O2 C17 C18 . . 119.9(3)
O2 C17 C16 . . 120.3(2)
C18 C17 C16 . . 119.8(2)
C18 C19 C14 . . 119.3(3)
C18 C19 H19 . . 120.4
C14 C19 H19 . . 120.4
C11 C12 C7 . . 120.5(2)
C11 C12 H12 . . 119.7
C7 C12 H12 . . 119.7
O1 C20 H20A . . 109.5
O1 C20 H20B . . 109.5
H20A C20 H20B . . 109.5
O1 C20 H20C . . 109.5
H20A C20 H20C . . 109.5
H20B C20 H20C . . 109.5
C1 C6 C9 5_575 . 121.1(2)
C1 C6 H6 5_575 . 119.5
C9 C6 H6 . . 119.5
N1 C13 C14 . . 111.1(2)
N1 C13 H13A . . 109.4
C14 C13 H13A . . 109.4
N1 C13 H13B . . 109.4
C14 C13 H13B . . 109.4
H13A C13 H13B . . 108.0
O3 C16 C15 . . 124.8(3)
O3 C16 C17 . . 114.9(2)
C15 C16 C17 . . 120.3(3)
C6 C1 C2 5_575 . 120.5(3)
C6 C1 H1 5_575 . 119.7
C2 C1 H1 . . 119.7
O3 C22 H22A . . 109.5
O3 C22 H22B . . 109.5
H22A C22 H22B . . 109.5
O3 C22 H22C . . 109.5
H22A C22 H22C . . 109.5
H22B C22 H22C . . 109.5
O2 C21 H21A . . 109.5
O2 C21 H21B . . 109.5
H21A C21 H21B . . 109.5
O2 C21 H21C . . 109.5
H21A C21 H21C . . 109.5
H21B C21 H21C . . 109.5
C24 O4 C23 . . 109.9(2)
O4 C23 C24 . 5_565 111.0(3)
O4 C23 H23A . . 109.4
C24 C23 H23A 5_565 . 109.4
O4 C23 H23B . . 109.4
C24 C23 H23B 5_565 . 109.4
H23A C23 H23B . . 108.0
O4 C24 C23 . 5_565 110.7(3)
O4 C24 H24A . . 109.5
C23 C24 H24A 5_565 . 109.5
O4 C24 H24B . . 109.5
C23 C24 H24B 5_565 . 109.5
H24A C24 H24B . . 108.1

loop_
_geom_bond_atom_site_label_1
_geom_bond_atom_site_label_2
_geom_bond_site_symmetry_2
_geom_bond_distance
N1 C11 . 1.341(3)
N1 C10 . 1.345(3)
N1 C13 . 1.500(3)
O2 C17 . 1.377(3)
O2 C21 . 1.426(4)
O1 C18 . 1.369(3)
O1 C20 . 1.429(4)
O3 C16 . 1.368(3)
O3 C22 . 1.430(4)
C7 C12 . 1.391(4)
C7 C8 . 1.394(3)
C7 C5 . 1.494(3)
C5 C4 . 1.402(4)
C5 C9 . 1.409(4)
C15 C14 . 1.388(4)
C15 C16 . 1.389(4)
C15 H15 . 0.95
C9 C6 . 1.434(4)
C9 C4 5_575 1.439(3)
C4 C3 . 1.434(4)
C4 C9 5_575 1.439(3)
C18 C19 . 1.391(4)
C18 C17 . 1.391(4)
C8 C10 . 1.376(4)
C8 H8 . 0.95
C2 C3 . 1.360(4)
C2 C1 . 1.420(4)
C2 H2 . 0.95
C11 C12 . 1.373(4)
C11 H11 . 0.95
C3 H3 . 0.95
C14 C19 . 1.397(4)
C14 C13 . 1.500(4)
C10 H10 . 0.95
C17 C16 . 1.398(4)
C19 H19 . 0.95
C12 H12 . 0.95
C20 H20A . 0.98
C20 H20B . 0.98
C20 H20C . 0.98
C6 C1 5_575 1.352(4)
C6 H6 . 0.95
C13 H13A . 0.99
C13 H13B . 0.99
C1 C6 5_575 1.352(4)
C1 H1 . 0.95
C22 H22A . 0.98
C22 H22B . 0.98
C22 H22C . 0.98
C21 H21A . 0.98
C21 H21B . 0.98
C21 H21C . 0.98
O4 C24 . 1.426(4)
O4 C23 . 1.427(4)
C23 C24 5_565 1.489(5)
C23 H23A . 0.99
C23 H23B . 0.99
C24 C23 5_565 1.489(5)
C24 H24A . 0.99
C24 H24B . 0.99
